data_2224675
loop_
_publ_author_name
'Zhu, Hai-Bin'

_publ_section_title
<i>catena</i>-Poly[[di-\m-iodido-dicopper(I)(<i>Cu</i>---<i>Cu</i>)]bis(\m-4,4'-di-3-pyridyl-2,2'-disulfanediyldipyrimidine)]
_journal_coeditor_code HY2260
_journal_issue 1
_journal_name_full 'Acta Crystallographica Section E'
_journal_page_first m41
_journal_paper_doi 10.1107/S1600536809052325
_journal_volume 66
_journal_year 2010
_chemical_formula_iupac '[Cu2 I2 (C18 H12 N6 S2)2]'
_chemical_formula_moiety 'C36 H24 Cu2 I2 N12 S4'
_chemical_formula_sum 'C36 H24 Cu2 I2 N12 S4'
_chemical_formula_weight 1133.86
_chemical_name_systematic
;
<i>catena</i>-Poly[[di-\m-iodido-dicopper(I)(<i>Cu</i>---<i>Cu</i>)]bis(\m-
4,4'-di-3-pyridyl-2,2'-disulfanediyldipyrimidine)]
;
_space_group_IT_number 2
_symmetry_cell_setting triclinic
_symmetry_space_group_name_Hall '-P 1'
_symmetry_space_group_name_H-M 'P -1'
_atom_sites_solution_hydrogens geom
_atom_sites_solution_primary direct
_atom_sites_solution_secondary difmap
_audit_creation_method SHELXL-97
_cell_angle_alpha 98.1100(10)
_cell_angle_beta 107.1930(10)
_cell_angle_gamma 96.4490(10)
_cell_formula_units_Z 1
_cell_length_a 8.5561(6)
_cell_length_b 10.7702(8)
_cell_length_c 11.9045(8)
_cell_measurement_reflns_used 3568
_cell_measurement_temperature 298(2)
_cell_measurement_theta_max 25.50
_cell_measurement_theta_min 2.25
_cell_volume 1023.66(13)
_computing_cell_refinement 'SAINT-Plus (Bruker, 2007)'
_computing_data_collection 'APEX2 (Bruker, 2007)'
_computing_data_reduction 'SAINT-Plus (Bruker, 2007)'
_computing_molecular_graphics 'SHELXTL (Sheldrick, 2008) and DIAMOND (Brandenburg, 1999)'
_computing_publication_material 'SHELXTL (Sheldrick, 2008)'
_computing_structure_refinement 'SHELXL97 (Sheldrick, 2008)'
_computing_structure_solution 'SHELXS97 (Sheldrick, 2008)'
_diffrn_ambient_temperature 298(2)
_diffrn_measured_fraction_theta_full 0.989
_diffrn_measured_fraction_theta_max 0.989
_diffrn_measurement_device_type 'Bruker APEXII CCD'
_diffrn_measurement_method '\f and \w scans'
_diffrn_radiation_monochromator graphite
_diffrn_radiation_source 'fine-focus sealed tube'
_diffrn_radiation_type MoK\a
_diffrn_radiation_wavelength 0.71073
_diffrn_reflns_av_R_equivalents 0.0968
_diffrn_reflns_av_sigmaI/netI 0.0803
_diffrn_reflns_limit_h_max 10
_diffrn_reflns_limit_h_min -7
_diffrn_reflns_limit_k_max 12
_diffrn_reflns_limit_k_min -12
_diffrn_reflns_limit_l_max 13
_diffrn_reflns_limit_l_min -14
_diffrn_reflns_number 5395
_diffrn_reflns_theta_full 25.00
_diffrn_reflns_theta_max 25.00
_diffrn_reflns_theta_min 1.82
_exptl_absorpt_coefficient_mu 2.795
_exptl_absorpt_correction_T_max 0.715
_exptl_absorpt_correction_T_min 0.611
_exptl_absorpt_correction_type multi-scan
_exptl_absorpt_process_details '(SADABS; Bruker, 2001)'
_exptl_crystal_colour yellow
_exptl_crystal_density_diffrn 1.839
_exptl_crystal_density_method 'not measured'
_exptl_crystal_description block
_exptl_crystal_F_000 552
_exptl_crystal_size_max 0.19
_exptl_crystal_size_mid 0.15
_exptl_crystal_size_min 0.12
_refine_diff_density_max 1.279
_refine_diff_density_min -1.033
_refine_ls_extinction_method none
_refine_ls_goodness_of_fit_ref 0.992
_refine_ls_hydrogen_treatment constr
_refine_ls_matrix_type full
_refine_ls_number_parameters 253
_refine_ls_number_reflns 3568
_refine_ls_number_restraints 0
_refine_ls_restrained_S_all 0.992
_refine_ls_R_factor_all 0.0484
_refine_ls_R_factor_gt 0.0410
_refine_ls_shift/su_max 0.001
_refine_ls_shift/su_mean 0.000
_refine_ls_structure_factor_coef Fsqd
_refine_ls_weighting_details 'calc w=1/[\s^2^(Fo^2^)+(0.0541P)^2^] where P=(Fo^2^+2Fc^2^)/3'
_refine_ls_weighting_scheme calc
_refine_ls_wR_factor_gt 0.1037
_refine_ls_wR_factor_ref 0.1077
_reflns_number_gt 2956
_reflns_number_total 3568
_reflns_threshold_expression I>2\s(I)
_cod_data_source_file hy2260.cif
_cod_data_source_block I
_cod_depositor_comments
;
The following automatic conversions were performed:
'_symmetry_cell_setting' value 'Triclinic' changed to 'triclinic'
according to '/home/saulius/struct/CIF-dictionaries/cif_core.dic'
dictionary named 'cif_core.dic' version 2.4.1 from 2010-06-29.

Automatic conversion script
Id: cif_fix_enum 1527 2010-12-29 10:47:43Z saulius 

The following automatic conversions were performed:

'_symmetry_cell_setting' value 'Triclinic' changed to 'triclinic'
according to /home/saulius/struct/CIF-dictionaries/cif_core.dic
dictionary named 'cif_core.dic' version 2.4.1 from 2010-06-29.

Automatic conversion script
Id: cif_fix_values 1715 2011-07-08 13:25:40Z adriana 
;
_cod_database_code 2224675
_cod_database_fobs_code 2224675

loop_
_symmetry_equiv_pos_as_xyz
'x, y, z'
'-x, -y, -z'

loop_
_atom_site_type_symbol
_atom_site_label
_atom_site_fract_x
_atom_site_fract_y
_atom_site_fract_z
_atom_site_U_iso_or_equiv
_atom_site_adp_type
_atom_site_calc_flag
_atom_site_refinement_flags
_atom_site_occupancy
_atom_site_disorder_assembly
_atom_site_disorder_group
I I1 0.31696(4) 0.97725(3) 0.10525(3) 0.04697(15) Uani d . 1 . .
Cu Cu1 0.38873(9) 0.92391(6) -0.09670(6) 0.0503(2) Uani d . 1 . .
S S1 0.13540(17) 0.55124(12) 0.27577(10) 0.0447(3) Uani d . 1 . .
S S2 0.02067(16) 0.43336(14) 0.35509(12) 0.0498(3) Uani d . 1 . .
N N2 0.2094(5) 0.5182(3) 0.0809(3) 0.0340(8) Uani d . 1 . .
C C5 0.3021(5) 0.5258(4) -0.0900(4) 0.0328(10) Uani d . 1 . .
N N3 0.0948(5) 0.3267(4) 0.1271(4) 0.0426(10) Uani d . 1 . .
N N1 0.3815(5) 0.7322(4) -0.1296(3) 0.0387(9) Uani d . 1 . .
C C9 0.1455(5) 0.4513(4) 0.1466(4) 0.0340(10) Uani d . 1 . .
N N5 0.1235(5) 0.2820(4) 0.4999(3) 0.0381(9) Uani d . 1 . .
C C1 0.3142(6) 0.6574(4) -0.0705(4) 0.0356(10) Uani d . 1 . .
H H1A 0.2728 0.6955 -0.0127 0.043 Uiso calc R 1 . .
C C6 0.2284(5) 0.4523(4) -0.0183(4) 0.0330(10) Uani d . 1 . .
C C10 0.1797(6) 0.3566(5) 0.4357(4) 0.0392(11) Uani d . 1 . .
C C3 0.4346(6) 0.5483(5) -0.2380(4) 0.0436(11) Uani d . 1 . .
H H3B 0.4772 0.5130 -0.2963 0.052 Uiso calc R 1 . .
C C13 0.2302(6) 0.2187(4) 0.5638(4) 0.0381(10) Uani d . 1 . .
C C12 0.3936(6) 0.2331(5) 0.5625(4) 0.0480(13) Uani d . 1 . .
H H12A 0.4704 0.1894 0.6067 0.058 Uiso calc R 1 . .
C C4 0.3639(6) 0.4719(5) -0.1776(4) 0.0411(11) Uani d . 1 . .
H H4A 0.3572 0.3842 -0.1951 0.049 Uiso calc R 1 . .
N N4 0.3312(5) 0.3777(4) 0.4277(3) 0.0453(10) Uani d . 1 . .
C C11 0.4371(6) 0.3147(5) 0.4933(5) 0.0515(13) Uani d . 1 . .
H H11A 0.5461 0.3261 0.4925 0.062 Uiso calc R 1 . .
C C2 0.4419(6) 0.6772(5) -0.2117(4) 0.0418(11) Uani d . 1 . .
H H2B 0.4909 0.7284 -0.2528 0.050 Uiso calc R 1 . .
C C8 0.1115(6) 0.2636(5) 0.0281(5) 0.0457(12) Uani d . 1 . .
H H8A 0.0766 0.1761 0.0087 0.055 Uiso calc R 1 . .
C C7 0.1775(6) 0.3213(4) -0.0466(4) 0.0416(11) Uani d . 1 . .
H H7A 0.1883 0.2739 -0.1148 0.050 Uiso calc R 1 . .
C C14 0.1671(6) 0.1341(4) 0.6336(4) 0.0380(10) Uani d . 1 . .
C C15 -0.0011(6) 0.1112(5) 0.6209(4) 0.0475(12) Uani d . 1 . .
H H15A -0.0761 0.1500 0.5691 0.057 Uiso calc R 1 . .
C C16 -0.0545(7) 0.0301(5) 0.6864(5) 0.0532(14) Uani d . 1 . .
H H16A -0.1663 0.0141 0.6796 0.064 Uiso calc R 1 . .
C C18 0.2701(7) 0.0733(5) 0.7125(4) 0.0456(12) Uani d . 1 . .
H H18A 0.3827 0.0880 0.7217 0.055 Uiso calc R 1 . .
C C17 0.0554(7) -0.0264(5) 0.7604(4) 0.0503(13) Uani d . 1 . .
H H17A 0.0161 -0.0825 0.8023 0.060 Uiso calc R 1 . .
N N6 0.2191(5) -0.0053(4) 0.7765(3) 0.0442(10) Uani d . 1 . .

loop_
_atom_site_aniso_label
_atom_site_aniso_U_11
_atom_site_aniso_U_22
_atom_site_aniso_U_33
_atom_site_aniso_U_12
_atom_site_aniso_U_13
_atom_site_aniso_U_23
I1 0.0504(2) 0.0489(2) 0.0526(2) 0.00536(15) 0.02987(17) 0.01773(16)
Cu1 0.0647(4) 0.0437(4) 0.0576(4) 0.0113(3) 0.0319(3) 0.0285(3)
S1 0.0595(8) 0.0464(7) 0.0346(6) 0.0117(6) 0.0179(6) 0.0187(5)
S2 0.0478(7) 0.0725(9) 0.0424(7) 0.0181(7) 0.0204(6) 0.0338(7)
N2 0.039(2) 0.034(2) 0.0308(19) 0.0039(16) 0.0112(16) 0.0143(16)
C5 0.031(2) 0.036(2) 0.031(2) 0.0029(19) 0.0078(18) 0.0140(19)
N3 0.045(2) 0.040(2) 0.049(2) 0.0049(18) 0.0167(19) 0.0225(19)
N1 0.044(2) 0.038(2) 0.038(2) 0.0031(17) 0.0182(18) 0.0159(17)
C9 0.035(2) 0.040(3) 0.028(2) 0.008(2) 0.0081(19) 0.0147(19)
N5 0.042(2) 0.046(2) 0.0293(19) 0.0054(18) 0.0114(17) 0.0156(17)
C1 0.042(3) 0.035(2) 0.036(2) 0.007(2) 0.018(2) 0.012(2)
C6 0.033(2) 0.034(2) 0.033(2) 0.0050(19) 0.0091(19) 0.0131(19)
C10 0.044(3) 0.045(3) 0.030(2) 0.004(2) 0.012(2) 0.012(2)
C3 0.046(3) 0.053(3) 0.036(2) 0.008(2) 0.018(2) 0.008(2)
C13 0.046(3) 0.040(3) 0.029(2) 0.004(2) 0.011(2) 0.012(2)
C12 0.041(3) 0.060(3) 0.047(3) 0.012(2) 0.010(2) 0.030(3)
C4 0.046(3) 0.039(3) 0.039(3) 0.005(2) 0.015(2) 0.008(2)
N4 0.043(2) 0.057(3) 0.039(2) 0.006(2) 0.0127(18) 0.021(2)
C11 0.038(3) 0.069(4) 0.051(3) 0.001(3) 0.013(2) 0.027(3)
C2 0.046(3) 0.048(3) 0.036(3) 0.000(2) 0.018(2) 0.016(2)
C8 0.051(3) 0.034(3) 0.052(3) 0.004(2) 0.015(2) 0.014(2)
C7 0.056(3) 0.031(2) 0.039(3) 0.006(2) 0.017(2) 0.010(2)
C14 0.046(3) 0.037(2) 0.033(2) 0.005(2) 0.016(2) 0.010(2)
C15 0.046(3) 0.059(3) 0.040(3) 0.004(2) 0.014(2) 0.017(2)
C16 0.050(3) 0.070(4) 0.045(3) 0.001(3) 0.022(2) 0.018(3)
C18 0.049(3) 0.048(3) 0.045(3) 0.004(2) 0.018(2) 0.021(2)
C17 0.064(3) 0.048(3) 0.047(3) -0.002(3) 0.029(3) 0.018(2)
N6 0.054(3) 0.042(2) 0.041(2) 0.0064(19) 0.0178(19) 0.0175(18)

loop_
_atom_type_symbol
_atom_type_description
_atom_type_scat_dispersion_real
_atom_type_scat_dispersion_imag
_atom_type_scat_source
C C 0.0033 0.0016 'International Tables Vol C Tables 4.2.6.8 and 6.1.1.4'
H H 0.0000 0.0000 'International Tables Vol C Tables 4.2.6.8 and 6.1.1.4'
Cu Cu 0.3201 1.2651 'International Tables Vol C Tables 4.2.6.8 and 6.1.1.4'
I I -0.4742 1.8119 'International Tables Vol C Tables 4.2.6.8 and 6.1.1.4'
N N 0.0061 0.0033 'International Tables Vol C Tables 4.2.6.8 and 6.1.1.4'
S S 0.1246 0.1234 'International Tables Vol C Tables 4.2.6.8 and 6.1.1.4'

loop_
_geom_angle_atom_site_label_1
_geom_angle_atom_site_label_2
_geom_angle_atom_site_label_3
_geom_angle_site_symmetry_1
_geom_angle_site_symmetry_3
_geom_angle
_geom_angle_publ_flag
Cu1 I1 Cu1 . 2_675 60.92(3) ?
N1 Cu1 N6 . 1_564 115.68(16) ?
N1 Cu1 I1 . . 106.36(10) ?
N6 Cu1 I1 1_564 . 106.25(12) ?
N1 Cu1 I1 . 2_675 105.02(11) ?
N6 Cu1 I1 1_564 2_675 104.97(12) ?
I1 Cu1 I1 . 2_675 119.08(3) ?
N1 Cu1 Cu1 . 2_675 122.23(11) ?
N6 Cu1 Cu1 1_564 2_675 122.06(12) ?
I1 Cu1 Cu1 . 2_675 59.59(2) ?
I1 Cu1 Cu1 2_675 2_675 59.49(3) ?
C9 S1 S2 . . 104.18(16) ?
C10 S2 S1 . . 104.60(17) ?
C9 N2 C6 . . 116.6(4) ?
C1 C5 C4 . . 116.6(4) ?
C1 C5 C6 . . 119.6(4) ?
C4 C5 C6 . . 123.8(4) ?
C9 N3 C8 . . 114.2(4) ?
C2 N1 C1 . . 117.8(4) ?
C2 N1 Cu1 . . 121.4(3) ?
C1 N1 Cu1 . . 120.8(3) ?
N2 C9 N3 . . 128.4(4) ?
N2 C9 S1 . . 110.9(3) ?
N3 C9 S1 . . 120.7(3) ?
C13 N5 C10 . . 116.9(4) ?
N1 C1 C5 . . 123.9(4) ?
N1 C1 H1A . . 118.0 ?
C5 C1 H1A . . 118.0 ?
N2 C6 C7 . . 119.1(4) ?
N2 C6 C5 . . 116.7(4) ?
C7 C6 C5 . . 124.2(4) ?
N4 C10 N5 . . 128.4(4) ?
N4 C10 S2 . . 120.6(3) ?
N5 C10 S2 . . 111.1(3) ?
C2 C3 C4 . . 119.3(4) ?
C2 C3 H3B . . 120.4 ?
C4 C3 H3B . . 120.4 ?
N5 C13 C12 . . 120.0(4) ?
N5 C13 C14 . . 117.0(4) ?
C12 C13 C14 . . 123.0(4) ?
C11 C12 C13 . . 117.4(4) ?
C11 C12 H12A . . 121.3 ?
C13 C12 H12A . . 121.3 ?
C3 C4 C5 . . 119.8(4) ?
C3 C4 H4A . . 120.1 ?
C5 C4 H4A . . 120.1 ?
C10 N4 C11 . . 113.9(4) ?
N4 C11 C12 . . 123.3(5) ?
N4 C11 H11A . . 118.3 ?
C12 C11 H11A . . 118.3 ?
N1 C2 C3 . . 122.6(4) ?
N1 C2 H2B . . 118.7 ?
C3 C2 H2B . . 118.7 ?
C7 C8 N3 . . 123.1(4) ?
C7 C8 H8A . . 118.5 ?
N3 C8 H8A . . 118.5 ?
C8 C7 C6 . . 118.6(4) ?
C8 C7 H7A . . 120.7 ?
C6 C7 H7A . . 120.7 ?
C18 C14 C15 . . 117.0(4) ?
C18 C14 C13 . . 122.1(4) ?
C15 C14 C13 . . 120.8(4) ?
C14 C15 C16 . . 118.8(5) ?
C14 C15 H15A . . 120.6 ?
C16 C15 H15A . . 120.6 ?
C17 C16 C15 . . 120.0(5) ?
C17 C16 H16A . . 120.0 ?
C15 C16 H16A . . 120.0 ?
N6 C18 C14 . . 124.5(5) ?
N6 C18 H18A . . 117.8 ?
C14 C18 H18A . . 117.8 ?
C16 C17 N6 . . 123.1(5) ?
C16 C17 H17A . . 118.5 ?
N6 C17 H17A . . 118.5 ?
C18 N6 C17 . . 116.6(4) ?
C18 N6 Cu1 . 1_546 120.4(4) ?
C17 N6 Cu1 . 1_546 122.7(3) ?

loop_
_geom_bond_atom_site_label_1
_geom_bond_atom_site_label_2
_geom_bond_site_symmetry_2
_geom_bond_distance
_geom_bond_publ_flag
Cu1 I1 . 2.6550(7) y
Cu1 I1 2_675 2.6579(8) y
Cu1 N1 . 2.037(4) y
Cu1 N6 1_564 2.060(4) y
Cu1 Cu1 2_675 2.6935(14) ?
S1 C9 . 1.779(5) ?
S1 S2 . 2.0183(17) ?
S2 C10 . 1.778(5) ?
N2 C9 . 1.323(5) ?
N2 C6 . 1.352(6) ?
C5 C1 . 1.390(6) ?
C5 C4 . 1.389(6) ?
C5 C6 . 1.466(6) ?
N3 C9 . 1.329(6) ?
N3 C8 . 1.329(6) ?
N1 C2 . 1.333(6) ?
N1 C1 . 1.330(5) ?
N5 C13 . 1.324(6) ?
N5 C10 . 1.328(6) ?
C1 H1A . 0.9300 ?
C6 C7 . 1.391(6) ?
C10 N4 . 1.325(6) ?
C3 C2 . 1.370(7) ?
C3 C4 . 1.368(6) ?
C3 H3B . 0.9300 ?
C13 C12 . 1.394(7) ?
C13 C14 . 1.477(6) ?
C12 C11 . 1.379(7) ?
C12 H12A . 0.9300 ?
C4 H4A . 0.9300 ?
N4 C11 . 1.327(6) ?
C11 H11A . 0.9300 ?
C2 H2B . 0.9300 ?
C8 C7 . 1.367(6) ?
C8 H8A . 0.9300 ?
C7 H7A . 0.9300 ?
C14 C18 . 1.379(7) ?
C14 C15 . 1.392(7) ?
C15 C16 . 1.376(7) ?
C15 H15A . 0.9300 ?
C16 C17 . 1.349(7) ?
C16 H16A . 0.9300 ?
C18 N6 . 1.336(6) ?
C18 H18A . 0.9300 ?
C17 N6 . 1.344(7) ?
C17 H17A . 0.9300 ?
N6 Cu1 1_546 2.060(4) ?

loop_
_geom_torsion_atom_site_label_1
_geom_torsion_atom_site_label_2
_geom_torsion_atom_site_label_3
_geom_torsion_atom_site_label_4
_geom_torsion_site_symmetry_1
_geom_torsion_site_symmetry_2
_geom_torsion_site_symmetry_3
_geom_torsion_site_symmetry_4
_geom_torsion
_geom_torsion_publ_flag
Cu1 I1 Cu1 N1 2_675 . . . 118.18(12) ?
Cu1 I1 Cu1 N6 2_675 . . 1_564 -118.04(12) ?
Cu1 I1 Cu1 I1 2_675 . . 2_675 0.0 ?
C9 S1 S2 C10 . . . . 81.1(2) ?
N6 Cu1 N1 C2 1_564 . . . 75.1(4) ?
I1 Cu1 N1 C2 . . . . -167.2(3) ?
I1 Cu1 N1 C2 2_675 . . . -40.1(4) ?
Cu1 Cu1 N1 C2 2_675 . . . -103.2(3) ?
N6 Cu1 N1 C1 1_564 . . . -104.0(4) ?
I1 Cu1 N1 C1 . . . . 13.7(4) ?
I1 Cu1 N1 C1 2_675 . . . 140.8(3) ?
Cu1 Cu1 N1 C1 2_675 . . . 77.7(4) ?
C6 N2 C9 N3 . . . . -1.0(7) ?
C6 N2 C9 S1 . . . . 178.0(3) ?
C8 N3 C9 N2 . . . . -0.2(7) ?
C8 N3 C9 S1 . . . . -179.1(3) ?
S2 S1 C9 N2 . . . . 176.0(3) ?
S2 S1 C9 N3 . . . . -4.8(4) ?
C2 N1 C1 C5 . . . . -0.5(7) ?
Cu1 N1 C1 C5 . . . . 178.7(3) ?
C4 C5 C1 N1 . . . . -0.5(7) ?
C6 C5 C1 N1 . . . . 178.9(4) ?
C9 N2 C6 C7 . . . . 1.4(6) ?
C9 N2 C6 C5 . . . . -178.8(4) ?
C1 C5 C6 N2 . . . . -14.3(6) ?
C4 C5 C6 N2 . . . . 165.0(4) ?
C1 C5 C6 C7 . . . . 165.5(4) ?
C4 C5 C6 C7 . . . . -15.2(7) ?
C13 N5 C10 N4 . . . . -0.8(7) ?
C13 N5 C10 S2 . . . . 179.6(3) ?
S1 S2 C10 N4 . . . . -4.1(4) ?
S1 S2 C10 N5 . . . . 175.5(3) ?
C10 N5 C13 C12 . . . . 0.7(7) ?
C10 N5 C13 C14 . . . . -179.0(4) ?
N5 C13 C12 C11 . . . . 0.1(7) ?
C14 C13 C12 C11 . . . . 179.7(4) ?
C2 C3 C4 C5 . . . . -0.6(7) ?
C1 C5 C4 C3 . . . . 1.1(6) ?
C6 C5 C4 C3 . . . . -178.3(4) ?
N5 C10 N4 C11 . . . . 0.0(8) ?
S2 C10 N4 C11 . . . . 179.6(4) ?
C10 N4 C11 C12 . . . . 0.8(8) ?
C13 C12 C11 N4 . . . . -0.9(8) ?
C1 N1 C2 C3 . . . . 1.0(7) ?
Cu1 N1 C2 C3 . . . . -178.1(4) ?
C4 C3 C2 N1 . . . . -0.5(7) ?
C9 N3 C8 C7 . . . . 1.0(7) ?
N3 C8 C7 C6 . . . . -0.6(8) ?
N2 C6 C7 C8 . . . . -0.7(7) ?
C5 C6 C7 C8 . . . . 179.6(4) ?
N5 C13 C14 C18 . . . . -173.4(4) ?
C12 C13 C14 C18 . . . . 6.9(7) ?
N5 C13 C14 C15 . . . . 7.5(7) ?
C12 C13 C14 C15 . . . . -172.2(5) ?
C18 C14 C15 C16 . . . . -0.2(7) ?
C13 C14 C15 C16 . . . . 178.9(4) ?
C14 C15 C16 C17 . . . . -0.6(8) ?
C15 C14 C18 N6 . . . . 0.0(7) ?
C13 C14 C18 N6 . . . . -179.1(4) ?
C15 C16 C17 N6 . . . . 1.6(8) ?
C14 C18 N6 C17 . . . . 0.9(7) ?
C14 C18 N6 Cu1 . . . 1_546 -174.0(4) ?
C16 C17 N6 C18 . . . . -1.7(8) ?
C16 C17 N6 Cu1 . . . 1_546 173.0(4) ?
